data_2227981
loop_
_publ_author_name
'Shalumova, Tamila'
'Tanski, Joseph M.'

_publ_section_title
;
 5-(Hydroxymethyl)furan-2-carbaldehyde
;
_journal_coeditor_code SI2283
_journal_issue 9
_journal_name_full 'Acta Crystallographica Section E'
_journal_page_first o2266
_journal_paper_doi 10.1107/S1600536810031119
_journal_volume 66
_journal_year 2010
_chemical_formula_iupac 'C6 H6 O3'
_chemical_formula_moiety 'C6 H6 O3'
_chemical_formula_sum 'C6 H6 O3'
_chemical_formula_weight 126.11
_chemical_melting_point_gt 301
_chemical_melting_point_lt 307
_chemical_name_common 5-Hydroxymethylfurfural
_chemical_name_systematic
;
5-(Hydroxymethyl)furan-2-carbaldehyde
;
_space_group_IT_number 14
_symmetry_cell_setting monoclinic
_symmetry_space_group_name_Hall '-P 2ybc'
_symmetry_space_group_name_H-M 'P 1 21/c 1'
_atom_sites_solution_hydrogens geom
_atom_sites_solution_primary direct
_atom_sites_solution_secondary difmap
_audit_creation_method SHELXL-97
_cell_angle_alpha 90.00
_cell_angle_beta 90.770(2)
_cell_angle_gamma 90.00
_cell_formula_units_Z 8
_cell_length_a 15.9126(17)
_cell_length_b 5.6166(6)
_cell_length_c 13.1722(14)
_cell_measurement_reflns_used 5970
_cell_measurement_temperature 125(2)
_cell_measurement_theta_max 28.18
_cell_measurement_theta_min 2.56
_cell_volume 1177.2(2)
_computing_cell_refinement 'SAINT (Bruker, 2007)'
_computing_data_collection 'APEX2 (Bruker, 2007)'
_computing_data_reduction 'SAINT (Bruker, 2007)'
_computing_molecular_graphics 'SHELXTL (Sheldrick, 2008)'
_computing_publication_material 'SHELXL97 (Sheldrick, 2008)'
_computing_structure_refinement 'SHELXL97 (Sheldrick, 2008)'
_computing_structure_solution 'SHELXS97 (Sheldrick, 2008)'
_diffrn_ambient_temperature 125(2)
_diffrn_measured_fraction_theta_full 0.999
_diffrn_measured_fraction_theta_max 0.999
_diffrn_measurement_device_type 'Bruker APEXII CCD'
_diffrn_measurement_method '\f and \w scans'
_diffrn_radiation_monochromator graphite
_diffrn_radiation_source 'fine-focus sealed tube'
_diffrn_radiation_type MoK\a
_diffrn_radiation_wavelength 0.71073
_diffrn_reflns_av_R_equivalents 0.0415
_diffrn_reflns_av_sigmaI/netI 0.0288
_diffrn_reflns_limit_h_max 21
_diffrn_reflns_limit_h_min -21
_diffrn_reflns_limit_k_max 7
_diffrn_reflns_limit_k_min -7
_diffrn_reflns_limit_l_max 17
_diffrn_reflns_limit_l_min -17
_diffrn_reflns_number 15720
_diffrn_reflns_theta_full 28.31
_diffrn_reflns_theta_max 28.31
_diffrn_reflns_theta_min 2.56
_exptl_absorpt_coefficient_mu 0.116
_exptl_absorpt_correction_T_max 0.9840
_exptl_absorpt_correction_T_min 0.9750
_exptl_absorpt_correction_type multi-scan
_exptl_absorpt_process_details '(SADABS; Bruker, 2007)'
_exptl_crystal_colour colourless
_exptl_crystal_density_diffrn 1.423
_exptl_crystal_density_method 'not measured'
_exptl_crystal_description block
_exptl_crystal_F_000 528
_exptl_crystal_size_max 0.22
_exptl_crystal_size_mid 0.19
_exptl_crystal_size_min 0.14
_refine_diff_density_max 0.248
_refine_diff_density_min -0.210
_refine_ls_extinction_method none
_refine_ls_goodness_of_fit_ref 1.040
_refine_ls_hydrogen_treatment mixed
_refine_ls_matrix_type full
_refine_ls_number_parameters 169
_refine_ls_number_reflns 2933
_refine_ls_number_restraints 2
_refine_ls_restrained_S_all 1.040
_refine_ls_R_factor_all 0.0524
_refine_ls_R_factor_gt 0.0363
_refine_ls_shift/su_max 0.001
_refine_ls_shift/su_mean 0.000
_refine_ls_structure_factor_coef Fsqd
_refine_ls_weighting_details 'w=1/[\s^2^(Fo^2^)+(0.0367P)^2^+0.3118P] where P=(Fo^2^+2Fc^2^)/3'
_refine_ls_weighting_scheme calc
_refine_ls_wR_factor_gt 0.0816
_refine_ls_wR_factor_ref 0.0891
_reflns_number_gt 2246
_reflns_number_total 2933
_reflns_threshold_expression I>2sigma(I)
_cod_data_source_file si2283.cif
_cod_data_source_block I
_cod_original_sg_symbol_H-M 'P 21/c'
_cod_database_code 2227981
_cod_database_fobs_code 2227981

loop_
_symmetry_equiv_pos_as_xyz
'x, y, z'
'-x, y+1/2, -z+1/2'
'-x, -y, -z'
'x, -y-1/2, z-1/2'

loop_
_atom_site_type_symbol
_atom_site_label
_atom_site_fract_x
_atom_site_fract_y
_atom_site_fract_z
_atom_site_U_iso_or_equiv
_atom_site_adp_type
_atom_site_calc_flag
_atom_site_refinement_flags
_atom_site_occupancy
_atom_site_disorder_assembly
_atom_site_disorder_group
O O11 1.11183(6) 0.07149(19) 0.62286(8) 0.0320(2) Uani d . 1 . .
O O12 0.94229(6) 0.19067(16) 0.61025(7) 0.0227(2) Uani d . 1 . .
O O13 0.77247(6) 0.02624(17) 0.68104(8) 0.0268(2) Uani d D 1 . .
H H13O 0.7607(10) 0.125(3) 0.7278(11) 0.032 Uiso d D 1 . .
O O21 0.44841(6) -0.14117(17) 0.33477(7) 0.0259(2) Uani d . 1 . .
O O22 0.38382(5) 0.01084(15) 0.52416(6) 0.01771(19) Uani d . 1 . .
O O23 0.25895(6) -0.14054(16) 0.67299(7) 0.0229(2) Uani d D 1 . .
H H23O 0.2152(9) -0.064(3) 0.6587(12) 0.027 Uiso d D 1 . .
C C11 1.08966(9) 0.2796(3) 0.63013(10) 0.0278(3) Uani d . 1 . .
H H11A 1.1321 0.3966 0.6401 0.033 Uiso calc R 1 . .
C C12 1.00405(9) 0.3586(2) 0.62456(10) 0.0246(3) Uani d . 1 . .
C C13 0.96973(10) 0.5808(3) 0.62951(10) 0.0295(3) Uani d . 1 . .
H H13B 0.9989 0.7269 0.6386 0.035 Uiso calc R 1 . .
C C14 0.88169(10) 0.5496(3) 0.61829(10) 0.0290(3) Uani d . 1 . .
H H14A 0.8402 0.6713 0.6189 0.035 Uiso calc R 1 . .
C C15 0.86787(8) 0.3121(2) 0.60650(10) 0.0230(3) Uani d . 1 . .
C C16 0.79019(9) 0.1669(3) 0.59398(10) 0.0271(3) Uani d . 1 . .
H H16A 0.7421 0.2743 0.5801 0.032 Uiso calc R 1 . .
H H16B 0.7964 0.0608 0.5345 0.032 Uiso calc R 1 . .
C C21 0.44388(8) 0.0692(2) 0.35668(10) 0.0209(3) Uani d . 1 . .
H H21A 0.4642 0.1803 0.3085 0.025 Uiso calc R 1 . .
C C22 0.41029(7) 0.1641(2) 0.44951(9) 0.0187(3) Uani d . 1 . .
C C23 0.39749(8) 0.3945(2) 0.47805(10) 0.0220(3) Uani d . 1 . .
H H23B 0.4111 0.5334 0.4405 0.026 Uiso calc R 1 . .
C C24 0.35976(8) 0.3853(2) 0.57519(10) 0.0235(3) Uani d . 1 . .
H H24A 0.3423 0.5172 0.6149 0.028 Uiso calc R 1 . .
C C25 0.35344(8) 0.1518(2) 0.60018(9) 0.0186(3) Uani d . 1 . .
C C26 0.32435(8) 0.0284(2) 0.69336(10) 0.0215(3) Uani d . 1 . .
H H26A 0.3726 -0.0546 0.7257 0.026 Uiso calc R 1 . .
H H26B 0.3037 0.1486 0.7420 0.026 Uiso calc R 1 . .

loop_
_atom_site_aniso_label
_atom_site_aniso_U_11
_atom_site_aniso_U_22
_atom_site_aniso_U_33
_atom_site_aniso_U_12
_atom_site_aniso_U_13
_atom_site_aniso_U_23
O11 0.0247(5) 0.0384(6) 0.0327(6) 0.0042(4) -0.0022(4) 0.0009(5)
O12 0.0223(5) 0.0214(5) 0.0244(5) 0.0033(4) -0.0016(4) -0.0015(4)
O13 0.0294(5) 0.0216(5) 0.0294(5) 0.0024(4) 0.0051(4) -0.0041(4)
O21 0.0299(5) 0.0234(5) 0.0244(5) 0.0013(4) 0.0036(4) -0.0020(4)
O22 0.0193(4) 0.0157(4) 0.0182(4) 0.0001(3) 0.0023(3) 0.0005(3)
O23 0.0216(5) 0.0214(5) 0.0258(5) 0.0011(4) 0.0041(4) 0.0035(4)
C11 0.0283(7) 0.0353(8) 0.0198(7) -0.0048(6) -0.0006(5) -0.0007(6)
C12 0.0294(7) 0.0252(7) 0.0191(6) -0.0038(5) 0.0012(5) -0.0004(5)
C13 0.0409(8) 0.0235(7) 0.0244(7) -0.0023(6) 0.0079(6) -0.0018(6)
C14 0.0377(8) 0.0245(7) 0.0251(7) 0.0083(6) 0.0092(6) 0.0022(6)
C15 0.0264(7) 0.0251(7) 0.0176(6) 0.0081(5) 0.0022(5) 0.0011(5)
C16 0.0254(7) 0.0320(8) 0.0238(7) 0.0056(6) -0.0001(5) -0.0014(6)
C21 0.0186(6) 0.0233(7) 0.0210(6) 0.0006(5) 0.0012(5) 0.0037(5)
C22 0.0162(6) 0.0192(6) 0.0206(6) -0.0014(5) 0.0007(5) 0.0039(5)
C23 0.0221(6) 0.0175(6) 0.0263(7) 0.0003(5) 0.0008(5) 0.0029(5)
C24 0.0241(7) 0.0193(6) 0.0273(7) 0.0024(5) 0.0024(5) -0.0026(5)
C25 0.0164(6) 0.0194(6) 0.0200(6) 0.0019(5) 0.0003(5) -0.0020(5)
C26 0.0215(6) 0.0233(6) 0.0197(6) 0.0011(5) 0.0013(5) -0.0014(5)

loop_
_atom_type_symbol
_atom_type_description
_atom_type_scat_dispersion_real
_atom_type_scat_dispersion_imag
_atom_type_scat_source
C C 0.0033 0.0016 'International Tables Vol C Tables 4.2.6.8 and 6.1.1.4'
H H 0.0000 0.0000 'International Tables Vol C Tables 4.2.6.8 and 6.1.1.4'
O O 0.0106 0.0060 'International Tables Vol C Tables 4.2.6.8 and 6.1.1.4'

loop_
_geom_angle_atom_site_label_1
_geom_angle_atom_site_label_2
_geom_angle_atom_site_label_3
_geom_angle_site_symmetry_1
_geom_angle_site_symmetry_3
_geom_angle
_geom_angle_publ_flag
C15 O12 C12 . . 106.27(10) ?
C16 O13 H13O . . 105.8(11) ?
C25 O22 C22 . . 105.96(9) ?
C26 O23 H23O . . 107.5(11) ?
O11 C11 C12 . . 124.46(13) ?
O11 C11 H11A . . 117.8 ?
C12 C11 H11A . . 117.8 ?
C13 C12 O12 . . 110.41(12) ?
C13 C12 C11 . . 131.41(14) ?
O12 C12 C11 . . 118.17(12) ?
C12 C13 C14 . . 106.13(13) ?
C12 C13 H13B . . 126.9 ?
C14 C13 H13B . . 126.9 ?
C15 C14 C13 . . 106.91(13) ?
C15 C14 H14A . . 126.5 ?
C13 C14 H14A . . 126.5 ?
C14 C15 O12 . . 110.28(12) ?
C14 C15 C16 . . 133.06(13) ?
O12 C15 C16 . . 116.63(11) ?
O13 C16 C15 . . 112.84(11) ?
O13 C16 H16A . . 109.0 ?
C15 C16 H16A . . 109.0 ?
O13 C16 H16B . . 109.0 ?
C15 C16 H16B . . 109.0 ?
H16A C16 H16B . . 107.8 ?
O21 C21 C22 . . 125.62(12) ?
O21 C21 H21A . . 117.2 ?
C22 C21 H21A . . 117.2 ?
C23 C22 O22 . . 110.37(11) ?
C23 C22 C21 . . 129.96(12) ?
O22 C22 C21 . . 119.65(11) ?
C22 C23 C24 . . 106.27(11) ?
C22 C23 H23B . . 126.9 ?
C24 C23 H23B . . 126.9 ?
C25 C24 C23 . . 106.68(11) ?
C25 C24 H24A . . 126.7 ?
C23 C24 H24A . . 126.7 ?
C24 C25 O22 . . 110.71(11) ?
C24 C25 C26 . . 132.47(12) ?
O22 C25 C26 . . 116.75(11) ?
O23 C26 C25 . . 112.81(10) ?
O23 C26 H26A . . 109.0 ?
C25 C26 H26A . . 109.0 ?
O23 C26 H26B . . 109.0 ?
C25 C26 H26B . . 109.0 ?
H26A C26 H26B . . 107.8 ?

loop_
_geom_bond_atom_site_label_1
_geom_bond_atom_site_label_2
_geom_bond_site_symmetry_2
_geom_bond_distance
_geom_bond_publ_flag
O11 C11 . 1.2249(18) ?
O12 C15 . 1.3670(15) ?
O12 C12 . 1.3732(16) ?
O13 C16 . 1.4239(17) ?
O13 H13O . 0.850(13) ?
O21 C21 . 1.2188(16) ?
O22 C25 . 1.3698(14) ?
O22 C22 . 1.3769(14) ?
O23 C26 . 1.4312(16) ?
O23 H23O . 0.838(13) ?
C11 C12 . 1.434(2) ?
C11 H11A . 0.9500 ?
C12 C13 . 1.364(2) ?
C13 C14 . 1.418(2) ?
C13 H13B . 0.9500 ?
C14 C15 . 1.360(2) ?
C14 H14A . 0.9500 ?
C15 C16 . 1.488(2) ?
C16 H16A . 0.9900 ?
C16 H16B . 0.9900 ?
C21 C22 . 1.4431(17) ?
C21 H21A . 0.9500 ?
C22 C23 . 1.3639(18) ?
C23 C24 . 1.4217(19) ?
C23 H23B . 0.9500 ?
C24 C25 . 1.3561(18) ?
C24 H24A . 0.9500 ?
C25 C26 . 1.4888(18) ?
C26 H26A . 0.9900 ?
C26 H26B . 0.9900 ?

loop_
_geom_hbond_atom_site_label_D
_geom_hbond_atom_site_label_H
_geom_hbond_atom_site_label_A
_geom_hbond_site_symmetry_A
_geom_hbond_distance_DH
_geom_hbond_distance_HA
_geom_hbond_distance_DA
_geom_hbond_angle_DHA
O13 H13O O23 2_656 0.850(13) 1.886(13) 2.7341(13) 175.4(16)
O23 H23O O11 1_455 0.838(13) 1.867(13) 2.7006(14) 173.0(16)
C14 H14A O13 1_565 0.95 2.41 3.3029(17) 155.5
C21 H21A O21 2_655 0.95 2.56 3.4726(15) 160.4
C23 H23B O21 1_565 0.95 2.38 3.3258(16) 175.0
C24 H24A O23 1_565 0.95 2.46 3.3734(16) 160.3
C26 H26A O21 4_556 0.99 2.53 3.4639(16) 157.6
